data_7107808
loop_
_publ_author_name
'Pospiech, Steffen'
'Brough, Sarah'
'Bolte, Michael'
'Lerner, Hans-Wolfram'
'Bettinger, Holger F.'
'Wagner, Matthias'

_publ_section_title
;
 An inorganic propellane with central B--B bond
;
_journal_coden_ASTM CHCOFS
_journal_issue 47
_journal_name_full
;
 Chemical Communications (Cambridge, United Kingdom)
;
_journal_page_first 5886
_journal_page_last 5888
_journal_paper_doi 10.1039/c2cc32256k
_journal_volume 48
_journal_year 2012
_chemical_formula_moiety 'C20 H30 B2 N3, Br'
_chemical_formula_sum 'C20 H30 B2 Br N3'
_chemical_formula_weight 414.00
_space_group_IT_number 15
_symmetry_cell_setting monoclinic
_symmetry_space_group_name_Hall '-C 2yc'
_symmetry_space_group_name_H-M 'C 1 2/c 1'
_atom_sites_solution_hydrogens geom
_atom_sites_solution_primary direct
_atom_sites_solution_secondary difmap
_audit_creation_method SHELXL-97
_cell_angle_alpha 90.00
_cell_angle_beta 95.039(6)
_cell_angle_gamma 90.00
_cell_formula_units_Z 8
_cell_length_a 18.1734(15)
_cell_length_b 9.3798(7)
_cell_length_c 24.6564(18)
_cell_measurement_reflns_used 9713
_cell_measurement_temperature 173(2)
_cell_measurement_theta_max 26.1
_cell_measurement_theta_min 3.5
_cell_volume 4186.8(6)
_computing_cell_refinement 'X-Area (Stoe & Cie, 2001)'
_computing_data_collection 'X-Area (Stoe & Cie, 2001)'
_computing_data_reduction 'X-Area (Stoe & Cie, 2001)'
_computing_molecular_graphics 'XP in SHELXTL-Plus (Sheldrick, 1991)'
_computing_publication_material SHELXL97
_computing_structure_refinement 'SHELXL97 (Sheldrick, 2008) '
_computing_structure_solution 'SHELXS97 (Sheldrick, 2008) '
_diffrn_ambient_temperature 173(2)
_diffrn_measured_fraction_theta_full 0.997
_diffrn_measured_fraction_theta_max 0.987
_diffrn_measurement_device_type 'STOE IPDS II two-circle-diffractometer'
_diffrn_measurement_method \w
_diffrn_radiation_monochromator graphite
_diffrn_radiation_source 'fine-focus sealed tube'
_diffrn_radiation_type MoK\a
_diffrn_radiation_wavelength 0.71073
_diffrn_reflns_av_R_equivalents 0.0627
_diffrn_reflns_av_sigmaI/netI 0.0542
_diffrn_reflns_limit_h_max 22
_diffrn_reflns_limit_h_min -22
_diffrn_reflns_limit_k_max 11
_diffrn_reflns_limit_k_min -10
_diffrn_reflns_limit_l_max 28
_diffrn_reflns_limit_l_min -29
_diffrn_reflns_number 13015
_diffrn_reflns_theta_full 25.00
_diffrn_reflns_theta_max 25.66
_diffrn_reflns_theta_min 3.42
_diffrn_standards_number 0
_exptl_absorpt_coefficient_mu 1.972
_exptl_absorpt_correction_T_max 0.6281
_exptl_absorpt_correction_T_min 0.5800
_exptl_absorpt_correction_type multi-scan
_exptl_absorpt_process_details 'MULABS (Spek, 2003; Blessing, 1995)'
_exptl_crystal_colour colourless
_exptl_crystal_density_diffrn 1.314
_exptl_crystal_density_method 'not measured'
_exptl_crystal_description block
_exptl_crystal_F_000 1728
_exptl_crystal_size_max 0.31
_exptl_crystal_size_mid 0.29
_exptl_crystal_size_min 0.26
_refine_diff_density_max 0.438
_refine_diff_density_min -0.659
_refine_diff_density_rms 0.061
_refine_ls_extinction_coef 0.00137(18)
_refine_ls_extinction_expression Fc^*^=kFc[1+0.001xFc^2^\l^3^/sin(2\q)]^-1/4^
_refine_ls_extinction_method SHELXL
_refine_ls_goodness_of_fit_ref 0.939
_refine_ls_hydrogen_treatment mixed
_refine_ls_matrix_type full
_refine_ls_number_parameters 250
_refine_ls_number_reflns 3932
_refine_ls_number_restraints 0
_refine_ls_restrained_S_all 0.939
_refine_ls_R_factor_all 0.0569
_refine_ls_R_factor_gt 0.0370
_refine_ls_shift/su_max 0.001
_refine_ls_shift/su_mean 0.000
_refine_ls_structure_factor_coef Fsqd
_refine_ls_weighting_details 'calc w=1/[\s^2^(Fo^2^)+(0.0484P)^2^+0.0000P] where P=(Fo^2^+2Fc^2^)/3'
_refine_ls_weighting_scheme calc
_refine_ls_wR_factor_gt 0.0810
_refine_ls_wR_factor_ref 0.0867
_reflns_number_gt 2968
_reflns_number_total 3932
_reflns_threshold_expression I>2\s(I)
_cod_data_source_file c2cc32256k.txt
_cod_data_source_block wa1119
_cod_original_sg_symbol_H-M C2/c
_cod_database_code 7107808

loop_
_symmetry_equiv_pos_as_xyz
'x, y, z'
'-x, y, -z+1/2'
'x+1/2, y+1/2, z'
'-x+1/2, y+1/2, -z+1/2'
'-x, -y, -z'
'x, -y, z-1/2'
'-x+1/2, -y+1/2, -z'
'x+1/2, -y+1/2, z-1/2'

loop_
_atom_site_label
_atom_site_type_symbol
_atom_site_fract_x
_atom_site_fract_y
_atom_site_fract_z
_atom_site_U_iso_or_equiv
_atom_site_adp_type
_atom_site_occupancy
_atom_site_symmetry_multiplicity
_atom_site_calc_flag
_atom_site_refinement_flags
Br1 Br 0.616885(16) 0.23809(3) 0.449429(13) 0.04063(12) Uani 1 1 d .
B2 B 0.63267(14) 0.7261(3) 0.38572(11) 0.0247(6) Uani 1 1 d .
B1 B 0.67975(15) 0.5743(3) 0.36704(12) 0.0249(6) Uani 1 1 d .
N1 N 0.62412(11) 0.4461(2) 0.34220(9) 0.0283(5) Uani 1 1 d .
H1 H 0.6186(16) 0.393(3) 0.3721(13) 0.038(8) Uiso 1 1 d .
N2 N 0.57880(10) 0.7424(2) 0.42225(8) 0.0255(4) Uani 1 1 d .
N3 N 0.72783(11) 0.4966(2) 0.41844(9) 0.0277(5) Uani 1 1 d .
H3 H 0.6975(18) 0.433(3) 0.4321(13) 0.047(9) Uiso 1 1 d .
C1 C 0.73387(13) 0.6316(3) 0.32030(10) 0.0278(5) Uani 1 1 d .
H1A H 0.7636 0.5529 0.3057 0.033 Uiso 1 1 calc R
C2 C 0.66083(13) 0.8627(3) 0.35255(10) 0.0267(5) Uani 1 1 d .
H2 H 0.6364 0.9539 0.3620 0.032 Uiso 1 1 calc R
C3 C 0.54154(15) 0.8748(3) 0.43542(12) 0.0362(6) Uani 1 1 d .
H3A H 0.5591 0.9530 0.4136 0.054 Uiso 1 1 calc R
H3B H 0.5524 0.8964 0.4742 0.054 Uiso 1 1 calc R
H3C H 0.4881 0.8636 0.4273 0.054 Uiso 1 1 calc R
C4 C 0.55157(14) 0.6240(3) 0.45337(11) 0.0323(6) Uani 1 1 d .
H4A H 0.5785 0.5369 0.4456 0.048 Uiso 1 1 calc R
H4B H 0.4987 0.6102 0.4431 0.048 Uiso 1 1 calc R
H4C H 0.5592 0.6454 0.4924 0.048 Uiso 1 1 calc R
C5 C 0.55081(14) 0.4983(3) 0.31791(12) 0.0352(6) Uani 1 1 d .
H5A H 0.5575 0.5530 0.2848 0.053 Uiso 1 1 calc R
H5B H 0.5285 0.5594 0.3442 0.053 Uiso 1 1 calc R
H5C H 0.5184 0.4167 0.3088 0.053 Uiso 1 1 calc R
C6 C 0.65323(18) 0.3426(3) 0.30312(13) 0.0449(7) Uani 1 1 d .
H6A H 0.6197 0.2609 0.2984 0.067 Uiso 1 1 calc R
H6B H 0.7023 0.3098 0.3175 0.067 Uiso 1 1 calc R
H6C H 0.6567 0.3895 0.2679 0.067 Uiso 1 1 calc R
C7 C 0.79205(15) 0.4059(3) 0.40651(13) 0.0393(7) Uani 1 1 d .
H7A H 0.8297 0.4653 0.3915 0.059 Uiso 1 1 calc R
H7B H 0.7755 0.3322 0.3800 0.059 Uiso 1 1 calc R
H7C H 0.8131 0.3606 0.4402 0.059 Uiso 1 1 calc R
C8 C 0.75274(14) 0.5948(3) 0.46386(11) 0.0334(6) Uani 1 1 d .
H8A H 0.7771 0.5398 0.4941 0.050 Uiso 1 1 calc R
H8B H 0.7099 0.6449 0.4762 0.050 Uiso 1 1 calc R
H8C H 0.7876 0.6644 0.4511 0.050 Uiso 1 1 calc R
C11 C 0.74348(13) 0.8638(3) 0.36686(10) 0.0280(5) Uani 1 1 d .
C12 C 0.78205(13) 0.7463(3) 0.34870(10) 0.0306(5) Uani 1 1 d .
C13 C 0.85846(14) 0.7405(3) 0.36009(12) 0.0387(6) Uani 1 1 d .
H13 H 0.8857 0.6646 0.3460 0.046 Uiso 1 1 calc R
C14 C 0.89494(15) 0.8456(4) 0.39204(12) 0.0452(8) Uani 1 1 d .
H14 H 0.9469 0.8399 0.4004 0.054 Uiso 1 1 calc R
C15 C 0.85603(16) 0.9583(3) 0.41160(12) 0.0428(7) Uani 1 1 d .
H15 H 0.8811 1.0280 0.4343 0.051 Uiso 1 1 calc R
C16 C 0.78029(15) 0.9702(3) 0.39825(11) 0.0344(6) Uani 1 1 d .
H16 H 0.7539 1.0498 0.4104 0.041 Uiso 1 1 calc R
C21 C 0.64591(13) 0.8230(3) 0.29368(10) 0.0274(5) Uani 1 1 d .
C22 C 0.68345(13) 0.7022(3) 0.27674(10) 0.0274(5) Uani 1 1 d .
C23 C 0.67083(15) 0.6561(3) 0.22312(11) 0.0346(6) Uani 1 1 d .
H23 H 0.6973 0.5767 0.2109 0.042 Uiso 1 1 calc R
C24 C 0.61955(15) 0.7261(3) 0.18740(11) 0.0397(7) Uani 1 1 d .
H24 H 0.6099 0.6922 0.1512 0.048 Uiso 1 1 calc R
C25 C 0.58246(15) 0.8446(3) 0.20403(12) 0.0399(7) Uani 1 1 d .
H25 H 0.5476 0.8921 0.1793 0.048 Uiso 1 1 calc R
C26 C 0.59620(14) 0.8942(3) 0.25709(11) 0.0335(6) Uani 1 1 d .
H26 H 0.5716 0.9770 0.2684 0.040 Uiso 1 1 calc R

loop_
_atom_site_aniso_label
_atom_site_aniso_U_11
_atom_site_aniso_U_22
_atom_site_aniso_U_33
_atom_site_aniso_U_23
_atom_site_aniso_U_13
_atom_site_aniso_U_12
Br1 0.04590(17) 0.02902(16) 0.0480(2) 0.00677(14) 0.00971(12) -0.00416(13)
B2 0.0238(12) 0.0291(14) 0.0213(14) -0.0024(11) 0.0029(10) -0.0064(11)
B1 0.0254(13) 0.0284(14) 0.0213(15) -0.0011(11) 0.0048(11) -0.0052(11)
N1 0.0329(11) 0.0279(11) 0.0244(12) -0.0026(9) 0.0043(9) -0.0046(9)
N2 0.0259(9) 0.0264(10) 0.0251(11) -0.0020(9) 0.0066(8) -0.0035(8)
N3 0.0282(11) 0.0314(11) 0.0241(12) -0.0010(9) 0.0063(9) -0.0021(9)
C1 0.0273(12) 0.0341(13) 0.0233(14) -0.0025(11) 0.0095(10) -0.0007(10)
C2 0.0291(12) 0.0296(12) 0.0224(13) -0.0022(10) 0.0079(10) -0.0052(10)
C3 0.0406(15) 0.0326(14) 0.0374(17) -0.0058(12) 0.0154(12) 0.0000(11)
C4 0.0303(13) 0.0363(14) 0.0318(15) 0.0028(12) 0.0106(11) -0.0049(11)
C5 0.0314(14) 0.0432(16) 0.0302(15) -0.0033(12) -0.0026(11) -0.0097(11)
C6 0.0553(18) 0.0370(15) 0.0429(19) -0.0197(14) 0.0075(15) -0.0029(13)
C7 0.0360(14) 0.0428(16) 0.0398(17) 0.0014(14) 0.0077(12) 0.0109(12)
C8 0.0328(13) 0.0403(15) 0.0272(15) -0.0021(12) 0.0029(11) -0.0038(11)
C11 0.0317(13) 0.0337(13) 0.0193(13) 0.0027(10) 0.0065(10) -0.0094(10)
C12 0.0296(11) 0.0415(15) 0.0217(12) 0.0041(12) 0.0084(9) -0.0093(11)
C13 0.0288(12) 0.0551(17) 0.0332(15) 0.0067(14) 0.0088(11) -0.0043(13)
C14 0.0262(13) 0.075(2) 0.0345(17) 0.0134(16) 0.0012(12) -0.0184(14)
C15 0.0444(16) 0.0526(18) 0.0309(17) 0.0048(14) 0.0000(13) -0.0251(14)
C16 0.0424(15) 0.0384(14) 0.0230(14) 0.0035(12) 0.0049(11) -0.0158(12)
C21 0.0269(12) 0.0313(13) 0.0247(14) 0.0010(11) 0.0064(10) -0.0105(10)
C22 0.0280(12) 0.0341(13) 0.0214(13) -0.0005(10) 0.0095(10) -0.0090(10)
C23 0.0382(14) 0.0423(15) 0.0252(15) -0.0021(12) 0.0127(12) -0.0096(12)
C24 0.0430(15) 0.0554(18) 0.0211(14) -0.0018(13) 0.0056(11) -0.0152(14)
C25 0.0346(14) 0.0578(18) 0.0270(16) 0.0057(14) 0.0006(12) -0.0076(13)
C26 0.0337(13) 0.0378(14) 0.0297(15) 0.0030(12) 0.0066(11) -0.0053(11)

loop_
_atom_type_symbol
_atom_type_description
_atom_type_scat_dispersion_real
_atom_type_scat_dispersion_imag
_atom_type_scat_source
C C 0.0033 0.0016 'International Tables Vol C Tables 4.2.6.8 and 6.1.1.4'
H H 0.0000 0.0000 'International Tables Vol C Tables 4.2.6.8 and 6.1.1.4'
B B 0.0013 0.0007 'International Tables Vol C Tables 4.2.6.8 and 6.1.1.4'
Br Br -0.2901 2.4595 'International Tables Vol C Tables 4.2.6.8 and 6.1.1.4'
N N 0.0061 0.0033 'International Tables Vol C Tables 4.2.6.8 and 6.1.1.4'

loop_
_geom_angle_atom_site_label_1
_geom_angle_atom_site_label_2
_geom_angle_atom_site_label_3
_geom_angle
N2 B2 C2 120.5(2)
N2 B2 B1 130.4(2)
C2 B2 B1 109.10(19)
N3 B1 N1 103.26(18)
N3 B1 C1 111.68(19)
N1 B1 C1 110.9(2)
N3 B1 B2 113.5(2)
N1 B1 B2 113.17(19)
C1 B1 B2 104.60(19)
C5 N1 C6 107.9(2)
C5 N1 B1 113.9(2)
C6 N1 B1 118.1(2)
C5 N1 H1 110.4(19)
C6 N1 H1 103.7(19)
B1 N1 H1 102.1(19)
B2 N2 C4 123.0(2)
B2 N2 C3 126.9(2)
C4 N2 C3 110.11(19)
C8 N3 C7 108.0(2)
C8 N3 B1 114.3(2)
C7 N3 B1 118.1(2)
C8 N3 H3 107(2)
C7 N3 H3 102(2)
B1 N3 H3 106(2)
C22 C1 C12 107.9(2)
C22 C1 B1 106.03(19)
C12 C1 B1 105.11(19)
C22 C1 H1A 112.4
C12 C1 H1A 112.4
B1 C1 H1A 112.4
C21 C2 C11 108.59(19)
C21 C2 B2 104.62(19)
C11 C2 B2 103.7(2)
C21 C2 H2 113.0
C11 C2 H2 113.0
B2 C2 H2 113.0
N2 C3 H3A 109.5
N2 C3 H3B 109.5
H3A C3 H3B 109.5
N2 C3 H3C 109.5
H3A C3 H3C 109.5
H3B C3 H3C 109.5
N2 C4 H4A 109.5
N2 C4 H4B 109.5
H4A C4 H4B 109.5
N2 C4 H4C 109.5
H4A C4 H4C 109.5
H4B C4 H4C 109.5
N1 C5 H5A 109.5
N1 C5 H5B 109.5
H5A C5 H5B 109.5
N1 C5 H5C 109.5
H5A C5 H5C 109.5
H5B C5 H5C 109.5
N1 C6 H6A 109.5
N1 C6 H6B 109.5
H6A C6 H6B 109.5
N1 C6 H6C 109.5
H6A C6 H6C 109.5
H6B C6 H6C 109.5
N3 C7 H7A 109.5
N3 C7 H7B 109.5
H7A C7 H7B 109.5
N3 C7 H7C 109.5
H7A C7 H7C 109.5
H7B C7 H7C 109.5
N3 C8 H8A 109.5
N3 C8 H8B 109.5
H8A C8 H8B 109.5
N3 C8 H8C 109.5
H8A C8 H8C 109.5
H8B C8 H8C 109.5
C16 C11 C12 120.7(2)
C16 C11 C2 123.5(2)
C12 C11 C2 115.8(2)
C13 C12 C11 119.0(3)
C13 C12 C1 126.1(3)
C11 C12 C1 114.9(2)
C12 C13 C14 120.1(3)
C12 C13 H13 119.9
C14 C13 H13 119.9
C15 C14 C13 120.4(3)
C15 C14 H14 119.8
C13 C14 H14 119.8
C14 C15 C16 120.3(3)
C14 C15 H15 119.9
C16 C15 H15 119.9
C15 C16 C11 119.3(3)
C15 C16 H16 120.3
C11 C16 H16 120.3
C26 C21 C22 120.0(2)
C26 C21 C2 124.1(2)
C22 C21 C2 115.9(2)
C23 C22 C21 119.3(3)
C23 C22 C1 125.6(2)
C21 C22 C1 115.1(2)
C24 C23 C22 120.1(3)
C24 C23 H23 120.0
C22 C23 H23 120.0
C25 C24 C23 120.7(3)
C25 C24 H24 119.7
C23 C24 H24 119.7
C24 C25 C26 119.8(3)
C24 C25 H25 120.1
C26 C25 H25 120.1
C25 C26 C21 120.2(3)
C25 C26 H26 119.9
C21 C26 H26 119.9

loop_
_geom_bond_atom_site_label_1
_geom_bond_atom_site_label_2
_geom_bond_distance
B2 N2 1.396(3)
B2 C2 1.627(3)
B2 B1 1.744(4)
B1 N3 1.645(4)
B1 N1 1.653(3)
B1 C1 1.668(3)
N1 C5 1.494(3)
N1 C6 1.497(3)
N1 H1 0.90(3)
N2 C4 1.461(3)
N2 C3 1.464(3)
N3 C8 1.490(3)
N3 C7 1.494(3)
N3 H3 0.90(3)
C1 C22 1.503(4)
C1 C12 1.519(4)
C1 H1A 1.0000
C2 C21 1.500(3)
C2 C11 1.513(3)
C2 H2 1.0000
C3 H3A 0.9800
C3 H3B 0.9800
C3 H3C 0.9800
C4 H4A 0.9800
C4 H4B 0.9800
C4 H4C 0.9800
C5 H5A 0.9800
C5 H5B 0.9800
C5 H5C 0.9800
C6 H6A 0.9800
C6 H6B 0.9800
C6 H6C 0.9800
C7 H7A 0.9800
C7 H7B 0.9800
C7 H7C 0.9800
C8 H8A 0.9800
C8 H8B 0.9800
C8 H8C 0.9800
C11 C16 1.397(4)
C11 C12 1.400(4)
C12 C13 1.393(4)
C13 C14 1.394(4)
C13 H13 0.9500
C14 C15 1.382(5)
C14 H14 0.9500
C15 C16 1.391(4)
C15 H15 0.9500
C16 H16 0.9500
C21 C26 1.390(4)
C21 C22 1.405(4)
C22 C23 1.391(4)
C23 C24 1.390(4)
C23 H23 0.9500
C24 C25 1.380(4)
C24 H24 0.9500
C25 C26 1.390(4)
C25 H25 0.9500
C26 H26 0.9500

loop_
_geom_hbond_atom_site_label_D
_geom_hbond_atom_site_label_H
_geom_hbond_atom_site_label_A
_geom_hbond_distance_DH
_geom_hbond_distance_HA
_geom_hbond_distance_DA
_geom_hbond_angle_DHA
N1 H1 Br1 0.90(3) 2.40(3) 3.298(2) 173(3)
N3 H3 Br1 0.90(3) 2.40(3) 3.286(2) 168(3)

loop_
_geom_torsion_atom_site_label_1
_geom_torsion_atom_site_label_2
_geom_torsion_atom_site_label_3
_geom_torsion_atom_site_label_4
_geom_torsion
N2 B2 B1 N3 -59.8(3)
C2 B2 B1 N3 120.3(2)
N2 B2 B1 N1 57.4(4)
C2 B2 B1 N1 -122.5(2)
N2 B2 B1 C1 178.3(2)
C2 B2 B1 C1 -1.7(3)
N3 B1 N1 C5 148.1(2)
C1 B1 N1 C5 -92.2(2)
B2 B1 N1 C5 25.0(3)
N3 B1 N1 C6 -83.8(3)
C1 B1 N1 C6 36.0(3)
B2 B1 N1 C6 153.2(2)
C2 B2 N2 C4 -179.7(2)
B1 B2 N2 C4 0.3(4)
C2 B2 N2 C3 0.3(4)
B1 B2 N2 C3 -179.6(3)
N1 B1 N3 C8 -150.14(19)
C1 B1 N3 C8 90.6(2)
B2 B1 N3 C8 -27.3(3)
N1 B1 N3 C7 81.1(2)
C1 B1 N3 C7 -38.1(3)
B2 B1 N3 C7 -156.0(2)
N3 B1 C1 C22 -178.87(19)
N1 B1 C1 C22 66.5(2)
B2 B1 C1 C22 -55.8(2)
N3 B1 C1 C12 -64.7(2)
N1 B1 C1 C12 -179.3(2)
B2 B1 C1 C12 58.4(2)
N2 B2 C2 C21 -122.4(2)
B1 B2 C2 C21 57.6(2)
N2 B2 C2 C11 123.9(2)
B1 B2 C2 C11 -56.2(2)
C21 C2 C11 C16 136.7(2)
B2 C2 C11 C16 -112.5(3)
C21 C2 C11 C12 -46.2(3)
B2 C2 C11 C12 64.7(3)
C16 C11 C12 C13 -3.2(4)
C2 C11 C12 C13 179.6(2)
C16 C11 C12 C1 173.7(2)
C2 C11 C12 C1 -3.5(3)
C22 C1 C12 C13 -132.0(3)
B1 C1 C12 C13 115.2(3)
C22 C1 C12 C11 51.4(3)
B1 C1 C12 C11 -61.4(3)
C11 C12 C13 C14 4.0(4)
C1 C12 C13 C14 -172.4(2)
C12 C13 C14 C15 -1.6(4)
C13 C14 C15 C16 -1.9(4)
C14 C15 C16 C11 2.8(4)
C12 C11 C16 C15 -0.2(4)
C2 C11 C16 C15 176.8(2)
C11 C2 C21 C26 -134.0(2)
B2 C2 C21 C26 115.8(3)
C11 C2 C21 C22 48.7(3)
B2 C2 C21 C22 -61.6(3)
C26 C21 C22 C23 0.6(3)
C2 C21 C22 C23 178.1(2)
C26 C21 C22 C1 -178.2(2)
C2 C21 C22 C1 -0.7(3)
C12 C1 C22 C23 132.2(2)
B1 C1 C22 C23 -115.6(3)
C12 C1 C22 C21 -49.1(3)
B1 C1 C22 C21 63.1(3)
C21 C22 C23 C24 -2.3(4)
C1 C22 C23 C24 176.3(2)
C22 C23 C24 C25 2.2(4)
C23 C24 C25 C26 -0.3(4)
C24 C25 C26 C21 -1.4(4)
C22 C21 C26 C25 1.3(4)
C2 C21 C26 C25 -176.0(2)
